data_2242592
loop_
_publ_author_name
'Rein, Francisca N.'
'Chen, Weizhong'
'Scott, Brian L.'
'Rocha, Reginaldo C.'

_publ_section_title
;
 Crystal structure and redox potentials of the tppz-bridged {RuCl(bpy)}^+^
 dimer
;
_journal_coeditor_code HB7761
_journal_issue 9
_journal_name_full 'Acta Crystallographica Section E'
_journal_page_first 1250
_journal_page_last 1253
_journal_paper_doi 10.1107/S2056989018011258
_journal_volume 74
_journal_year 2018
_chemical_formula_iupac '[Ru2 Cl2 (C10 H8 N2)2 (C24 H16 N6)] (P F6)2'
_chemical_formula_moiety 'C44 H32 Cl2 N10 O3 Ru2 2+, 2(F6 P -)'
_chemical_formula_sum 'C44 H32 Cl2 F12 N10 O3 P2 Ru2'
_chemical_formula_weight 1311.77
_chemical_name_systematic
'\m-2,3,5,6-Tetrakis(pyridin-2-yl)pyrazine-bis[(2,2'-bipyridine)chloridoruthenium(II)] bis(hexafluoridophosphate)'
_space_group_crystal_system monoclinic
_space_group_IT_number 15
_space_group_name_Hall '-C 2yc'
_space_group_name_H-M_alt 'C 1 2/c 1'
_symmetry_space_group_name_Hall '-C 2yc'
_symmetry_space_group_name_H-M 'C 1 2/c 1'
_atom_sites_solution_hydrogens geom
_atom_sites_solution_primary direct
_audit_creation_method SHELXL-2014/7
_cell_angle_alpha 90
_cell_angle_beta 95.258(13)
_cell_angle_gamma 90
_cell_formula_units_Z 4
_cell_length_a 36.04(3)
_cell_length_b 11.517(11)
_cell_length_c 14.406(14)
_cell_measurement_reflns_used 792
_cell_measurement_temperature 100.0(10)
_cell_measurement_theta_max 15.58
_cell_measurement_theta_min 2.30
_cell_volume 5954(10)
_computing_cell_refinement
;
SAINT-Plus (Bruker, 2009)
;
_computing_data_collection
;
APEXII (Bruker, 2009)
;
_computing_data_reduction
;
SAINT-Plus (Bruker, 2009)
;
_computing_molecular_graphics
;
Mercury (Macrae <i>et al.</i>,  2008)
;
_computing_publication_material
;
publCIF (Westrip, 2010)
;
_computing_structure_refinement
;
SHELXL2014 (Sheldrick, 2015b)
;
_computing_structure_solution
;
SHELXS2013 (Sheldrick, 2015a)
;
_diffrn_ambient_temperature 100.0(10)
_diffrn_measured_fraction_theta_full 0.990
_diffrn_measured_fraction_theta_max 0.984
_diffrn_measurement_device_type 'Bruker D8 with APEXII CCD'
_diffrn_measurement_method '\w scans'
_diffrn_radiation_type MoK\a
_diffrn_radiation_wavelength 0.71073
_diffrn_reflns_av_R_equivalents 0.1212
_diffrn_reflns_limit_h_max 41
_diffrn_reflns_limit_h_min -43
_diffrn_reflns_limit_k_max 12
_diffrn_reflns_limit_k_min -13
_diffrn_reflns_limit_l_max 9
_diffrn_reflns_limit_l_min -17
_diffrn_reflns_number 13828
_diffrn_reflns_theta_full 25.000
_diffrn_reflns_theta_max 25.247
_diffrn_reflns_theta_min 1.857
_diffrn_standards_decay_% 0
_diffrn_standards_interval_count 0
_diffrn_standards_interval_time 0
_diffrn_standards_number 0
_exptl_absorpt_coefficient_mu 0.732
_exptl_absorpt_correction_T_max 0.956
_exptl_absorpt_correction_T_min 0.862
_exptl_absorpt_correction_type multi-scan
_exptl_absorpt_process_details
;
(SADABS; Sheldrick, 2008)
;
_exptl_crystal_colour green
_exptl_crystal_density_diffrn 1.463
_exptl_crystal_description block
_exptl_crystal_F_000 2600
_exptl_crystal_size_max 0.200
_exptl_crystal_size_mid 0.140
_exptl_crystal_size_min 0.060
_refine_diff_density_max 0.890
_refine_diff_density_min -0.520
_refine_ls_extinction_method none
_refine_ls_goodness_of_fit_ref 0.921
_refine_ls_hydrogen_treatment constr
_refine_ls_matrix_type full
_refine_ls_number_parameters 325
_refine_ls_number_reflns 5306
_refine_ls_number_restraints 0
_refine_ls_restrained_S_all 0.921
_refine_ls_R_factor_all 0.1926
_refine_ls_R_factor_gt 0.0778
_refine_ls_shift/su_max 0.001
_refine_ls_shift/su_mean 0.000
_refine_ls_structure_factor_coef Fsqd
_refine_ls_weighting_details 'w=1/[\s^2^(Fo^2^)+(0.1018P)^2^] where P=(Fo^2^+2Fc^2^)/3'
_refine_ls_weighting_scheme calc
_refine_ls_wR_factor_gt 0.1739
_refine_ls_wR_factor_ref 0.2210
_reflns_number_gt 2167
_reflns_number_total 5306
_reflns_threshold_expression 'I > 2\s(I)'
_cod_data_source_file hb7761sup1.cif
_cod_data_source_block I
_cod_database_code 2242592
_shelx_space_group_comment
;
The symmetry employed for this shelxl refinement is uniquely defined
by the following loop, which should always be used as a source of
symmetry information in preference to the above space-group names.
They are only intended as comments.
;
_shelx_estimated_absorpt_t_min 0.867
_shelx_estimated_absorpt_t_max 0.957

loop_
_space_group_symop_operation_xyz
'x, y, z'
'-x, y, -z+1/2'
'x+1/2, y+1/2, z'
'-x+1/2, y+1/2, -z+1/2'
'-x, -y, -z'
'x, -y, z-1/2'
'-x+1/2, -y+1/2, -z'
'x+1/2, -y+1/2, z-1/2'

loop_
_atom_site_type_symbol
_atom_site_label
_atom_site_fract_x
_atom_site_fract_y
_atom_site_fract_z
_atom_site_U_iso_or_equiv
_atom_site_adp_type
_atom_site_calc_flag
_atom_site_occupancy
Ru Ru1 0.42533(2) 0.80820(7) 0.86533(6) 0.0515(3) Uani d 1
P P1 0.28591(11) 0.1287(4) 0.8171(3) 0.0899(11) Uani d 1
Cl Cl1 0.46532(8) 0.8343(3) 1.00695(19) 0.0738(9) Uani d 1
N N1 0.4391(2) 0.6338(7) 0.8747(6) 0.052(2) Uani d 1
N N2 0.46892(19) 0.8090(7) 0.7958(5) 0.0411(18) Uani d 1
N N3 0.4279(2) 0.9831(7) 0.8337(5) 0.054(2) Uani d 1
N N4 0.3763(2) 0.8077(7) 0.9324(6) 0.056(2) Uani d 1
N N5 0.3856(2) 0.7895(6) 0.7548(6) 0.050(2) Uani d 1
F F1 0.2644(3) 0.1831(10) 0.7306(6) 0.192(5) Uani d 1
F F2 0.3108(2) 0.0590(8) 0.7523(6) 0.145(3) Uani d 1
F F3 0.3087(3) 0.0751(8) 0.9044(6) 0.156(3) Uani d 1
F F4 0.2625(2) 0.1970(8) 0.8839(6) 0.146(3) Uani d 1
F F5 0.2599(3) 0.0239(10) 0.8153(7) 0.182(4) Uani d 1
F F6 0.3144(3) 0.2278(8) 0.8224(8) 0.178(4) Uani d 1
C C1 0.4250(3) 0.5509(11) 0.9278(7) 0.063(3) Uani d 1
H H1 0.403164 0.567077 0.954866 0.076 Uiso calc 1
C C2 0.4409(3) 0.4466(11) 0.9435(8) 0.071(3) Uani d 1
H H2 0.429611 0.390445 0.977902 0.085 Uiso calc 1
C C3 0.4743(3) 0.4249(9) 0.9073(7) 0.064(3) Uani d 1
H H3 0.486337 0.354441 0.919608 0.077 Uiso calc 1
C C4 0.4900(3) 0.5057(9) 0.8535(7) 0.053(3) Uani d 1
H H4 0.512875 0.492082 0.830629 0.064 Uiso calc 1
C C5 0.4710(3) 0.6078(8) 0.8339(6) 0.047(3) Uani d 1
C C6 0.4860(2) 0.7048(9) 0.7808(6) 0.044(2) Uani d 1
C C7 0.4829(2) 0.9123(9) 0.7690(6) 0.043(2) Uani d 1
C C8 0.4563(3) 1.0102(9) 0.7801(6) 0.045(2) Uani d 1
C C9 0.4566(3) 1.1141(10) 0.7356(7) 0.061(3) Uani d 1
H H9 0.474145 1.128530 0.693447 0.073 Uiso calc 1
C C10 0.4312(3) 1.1972(10) 0.7528(8) 0.066(3) Uani d 1
H H10 0.432617 1.270606 0.726425 0.079 Uiso calc 1
C C11 0.4039(3) 1.1725(11) 0.8086(8) 0.071(3) Uani d 1
H H11 0.386399 1.228549 0.820873 0.085 Uiso calc 1
C C12 0.4024(3) 1.0628(11) 0.8467(7) 0.063(3) Uani d 1
H H12 0.382958 1.044423 0.882405 0.076 Uiso calc 1
C C13 0.3731(3) 0.8161(10) 1.0246(8) 0.072(3) Uani d 1
H H13 0.395001 0.822036 1.063895 0.086 Uiso calc 1
C C14 0.3411(4) 0.8166(11) 1.0637(10) 0.090(4) Uani d 1
H H14 0.340712 0.826684 1.127676 0.108 Uiso calc 1
C C15 0.3084(4) 0.8020(12) 1.0072(11) 0.101(5) Uani d 1
H H15 0.285660 0.798244 1.032786 0.121 Uiso calc 1
C C16 0.3100(3) 0.7929(10) 0.9126(10) 0.082(4) Uani d 1
H H16 0.288200 0.783580 0.873405 0.099 Uiso calc 1
C C17 0.3444(3) 0.7977(9) 0.8752(7) 0.057(3) Uani d 1
C C18 0.3493(3) 0.7923(9) 0.7757(7) 0.058(3) Uani d 1
C C19 0.3204(3) 0.7896(10) 0.7048(9) 0.078(4) Uani d 1
H H19 0.295778 0.789111 0.719650 0.093 Uiso calc 1
C C20 0.3277(3) 0.7878(11) 0.6156(10) 0.086(4) Uani d 1
H H20 0.308295 0.787549 0.568362 0.103 Uiso calc 1
C C21 0.3638(3) 0.7864(9) 0.5938(7) 0.072(3) Uani d 1
H H21 0.369245 0.783504 0.531922 0.086 Uiso calc 1
C C22 0.3924(3) 0.7893(8) 0.6657(7) 0.059(3) Uani d 1
H H22 0.416987 0.791088 0.650899 0.070 Uiso calc 1

loop_
_atom_site_aniso_label
_atom_site_aniso_U_11
_atom_site_aniso_U_22
_atom_site_aniso_U_33
_atom_site_aniso_U_12
_atom_site_aniso_U_13
_atom_site_aniso_U_23
Ru1 0.0439(5) 0.0600(6) 0.0513(6) 0.0015(5) 0.0081(4) -0.0001(5)
P1 0.074(2) 0.104(3) 0.093(3) 0.005(3) 0.011(2) 0.006(2)
Cl1 0.0681(18) 0.091(2) 0.0614(19) -0.0025(17) 0.0022(14) -0.0059(16)
N1 0.042(5) 0.063(6) 0.052(6) 0.009(5) 0.007(4) 0.006(5)
N2 0.041(4) 0.038(5) 0.045(5) 0.008(4) 0.009(4) 0.003(4)
N3 0.053(5) 0.052(6) 0.057(6) 0.007(5) 0.011(4) -0.001(4)
N4 0.060(5) 0.061(6) 0.049(6) 0.007(5) 0.007(5) -0.002(5)
N5 0.050(5) 0.057(6) 0.043(5) -0.002(4) 0.005(4) -0.003(4)
F1 0.197(10) 0.263(13) 0.117(7) 0.127(9) 0.014(7) 0.058(7)
F2 0.141(7) 0.162(8) 0.139(7) 0.053(6) 0.051(6) -0.020(6)
F3 0.160(8) 0.189(9) 0.115(7) 0.034(7) -0.005(6) 0.006(6)
F4 0.115(6) 0.194(10) 0.135(7) 0.052(6) 0.040(6) -0.038(6)
F5 0.133(8) 0.219(11) 0.199(10) -0.073(8) 0.035(7) -0.039(8)
F6 0.131(8) 0.122(8) 0.288(13) -0.019(7) 0.055(8) -0.008(8)
C1 0.038(6) 0.087(9) 0.065(8) -0.015(7) 0.009(5) 0.006(7)
C2 0.071(9) 0.065(9) 0.075(9) -0.006(7) 0.002(7) 0.021(7)
C3 0.077(8) 0.049(7) 0.064(8) -0.001(7) -0.005(6) 0.003(6)
C4 0.054(6) 0.048(7) 0.058(7) -0.002(6) 0.005(5) 0.004(6)
C5 0.057(7) 0.036(6) 0.046(7) -0.005(5) -0.010(5) 0.002(5)
C6 0.037(5) 0.050(7) 0.045(6) -0.004(5) -0.001(4) 0.000(5)
C7 0.030(5) 0.062(7) 0.035(6) -0.001(5) -0.006(4) -0.001(5)
C8 0.048(6) 0.048(7) 0.037(6) 0.005(5) -0.001(5) -0.004(5)
C9 0.064(7) 0.070(8) 0.046(7) 0.014(7) -0.006(5) 0.001(6)
C10 0.063(7) 0.060(8) 0.072(8) 0.005(7) -0.011(6) 0.003(6)
C11 0.051(7) 0.062(9) 0.099(10) 0.020(7) -0.001(7) -0.002(7)
C12 0.036(6) 0.080(9) 0.074(8) 0.010(6) 0.005(5) -0.016(7)
C13 0.065(8) 0.082(9) 0.068(8) 0.001(7) 0.006(7) 0.003(7)
C14 0.068(9) 0.112(11) 0.095(10) -0.004(9) 0.036(8) -0.004(8)
C15 0.082(10) 0.127(13) 0.099(12) 0.011(10) 0.041(9) -0.006(10)
C16 0.048(7) 0.087(10) 0.115(12) 0.009(7) 0.030(7) 0.004(8)
C17 0.046(6) 0.078(8) 0.048(7) 0.000(6) 0.002(5) -0.001(6)
C18 0.049(6) 0.073(8) 0.051(7) -0.005(6) -0.004(5) 0.001(6)
C19 0.058(7) 0.106(11) 0.070(9) 0.001(7) 0.005(7) -0.003(8)
C20 0.056(8) 0.124(12) 0.076(10) 0.014(8) -0.009(7) 0.008(9)
C21 0.089(9) 0.082(9) 0.044(7) 0.002(7) 0.001(7) -0.002(6)
C22 0.058(7) 0.067(8) 0.051(7) -0.004(6) 0.004(6) -0.007(6)

loop_
_atom_type_symbol
_atom_type_description
_atom_type_scat_dispersion_real
_atom_type_scat_dispersion_imag
_atom_type_scat_source
C C 0.0033 0.0016 'International Tables Vol C Tables 4.2.6.8 and 6.1.1.4'
H H 0.0000 0.0000 'International Tables Vol C Tables 4.2.6.8 and 6.1.1.4'
N N 0.0061 0.0033 'International Tables Vol C Tables 4.2.6.8 and 6.1.1.4'
F F 0.0171 0.0103 'International Tables Vol C Tables 4.2.6.8 and 6.1.1.4'
P P 0.1023 0.0942 'International Tables Vol C Tables 4.2.6.8 and 6.1.1.4'
Cl Cl 0.1484 0.1585 'International Tables Vol C Tables 4.2.6.8 and 6.1.1.4'
Ru Ru -1.2594 0.8363 'International Tables Vol C Tables 4.2.6.8 and 6.1.1.4'

loop_
_geom_angle_atom_site_label_1
_geom_angle_atom_site_label_2
_geom_angle_atom_site_label_3
_geom_angle_site_symmetry_1
_geom_angle_site_symmetry_3
_geom_angle
_geom_angle_publ_flag
N2 Ru1 N5 . . 98.1(3) y
N2 Ru1 N3 . . 80.0(3) y
N5 Ru1 N3 . . 88.5(3) y
N2 Ru1 N1 . . 80.6(3) y
N5 Ru1 N1 . . 95.4(3) y
N3 Ru1 N1 . . 160.6(3) y
N2 Ru1 N4 . . 176.4(3) y
N5 Ru1 N4 . . 78.4(3) y
N3 Ru1 N4 . . 99.3(3) y
N1 Ru1 N4 . . 100.1(3) y
N2 Ru1 Cl1 . . 89.2(2) y
N5 Ru1 Cl1 . . 172.6(2) y
N3 Ru1 Cl1 . . 91.7(2) y
N1 Ru1 Cl1 . . 86.8(2) y
N4 Ru1 Cl1 . . 94.3(3) y
F5 P1 F6 . . 175.7(7) ?
F5 P1 F1 . . 92.6(7) ?
F6 P1 F1 . . 91.2(7) ?
F5 P1 F4 . . 92.5(6) ?
F6 P1 F4 . . 89.5(6) ?
F1 P1 F4 . . 91.9(5) ?
F5 P1 F3 . . 88.8(6) ?
F6 P1 F3 . . 87.4(6) ?
F1 P1 F3 . . 178.4(7) ?
F4 P1 F3 . . 88.7(5) ?
F5 P1 F2 . . 88.3(6) ?
F6 P1 F2 . . 89.6(6) ?
F1 P1 F2 . . 89.9(5) ?
F4 P1 F2 . . 178.0(6) ?
F3 P1 F2 . . 89.4(5) ?
C1 N1 C5 . . 117.4(9) ?
C1 N1 Ru1 . . 128.5(7) ?
C5 N1 Ru1 . . 112.9(7) ?
C7 N2 C6 . . 122.4(7) ?
C7 N2 Ru1 . . 119.2(6) ?
C6 N2 Ru1 . . 118.2(6) ?
C12 N3 C8 . . 119.0(9) ?
C12 N3 Ru1 . . 126.7(8) ?
C8 N3 Ru1 . . 113.3(6) ?
C13 N4 C17 . . 117.5(9) ?
C13 N4 Ru1 . . 127.4(7) ?
C17 N4 Ru1 . . 115.1(7) ?
C22 N5 C18 . . 118.5(8) ?
C22 N5 Ru1 . . 124.8(7) ?
C18 N5 Ru1 . . 116.1(6) ?
C2 C1 N1 . . 123.6(10) ?
C2 C1 H1 . . 118.2 ?
N1 C1 H1 . . 118.2 ?
C1 C2 C3 . . 118.1(11) ?
C1 C2 H2 . . 120.9 ?
C3 C2 H2 . . 120.9 ?
C4 C3 C2 . . 120.8(11) ?
C4 C3 H3 . . 119.6 ?
C2 C3 H3 . . 119.6 ?
C3 C4 C5 . . 118.3(10) ?
C3 C4 H4 . . 120.8 ?
C5 C4 H4 . . 120.8 ?
N1 C5 C4 . . 121.3(9) ?
N1 C5 C6 . . 114.6(8) ?
C4 C5 C6 . . 123.4(10) ?
N2 C6 C6 . 2_656 117.2(5) ?
N2 C6 C5 . . 112.7(8) ?
C6 C6 C5 2_656 . 130.1(6) ?
N2 C7 C7 . 2_656 118.3(5) ?
N2 C7 C8 . . 111.9(7) ?
C7 C7 C8 2_656 . 129.7(6) ?
C9 C8 N3 . . 120.2(9) ?
C9 C8 C7 . . 125.5(10) ?
N3 C8 C7 . . 113.9(8) ?
C8 C9 C10 . . 119.9(11) ?
C8 C9 H9 . . 120.0 ?
C10 C9 H9 . . 120.0 ?
C11 C10 C9 . . 119.8(11) ?
C11 C10 H10 . . 120.1 ?
C9 C10 H10 . . 120.1 ?
C10 C11 C12 . . 119.0(11) ?
C10 C11 H11 . . 120.5 ?
C12 C11 H11 . . 120.5 ?
N3 C12 C11 . . 121.6(10) ?
N3 C12 H12 . . 119.2 ?
C11 C12 H12 . . 119.2 ?
C14 C13 N4 . . 125.0(11) ?
C14 C13 H13 . . 117.5 ?
N4 C13 H13 . . 117.5 ?
C13 C14 C15 . . 118.5(13) ?
C13 C14 H14 . . 120.8 ?
C15 C14 H14 . . 120.8 ?
C16 C15 C14 . . 119.0(12) ?
C16 C15 H15 . . 120.5 ?
C14 C15 H15 . . 120.5 ?
C15 C16 C17 . . 119.8(12) ?
C15 C16 H16 . . 120.1 ?
C17 C16 H16 . . 120.1 ?
N4 C17 C16 . . 120.1(10) ?
N4 C17 C18 . . 115.3(9) ?
C16 C17 C18 . . 124.5(10) ?
N5 C18 C19 . . 120.4(10) ?
N5 C18 C17 . . 114.8(8) ?
C19 C18 C17 . . 124.8(10) ?
C20 C19 C18 . . 120.3(11) ?
C20 C19 H19 . . 119.9 ?
C18 C19 H19 . . 119.9 ?
C19 C20 C21 . . 119.9(11) ?
C19 C20 H20 . . 120.1 ?
C21 C20 H20 . . 120.1 ?
C20 C21 C22 . . 119.0(11) ?
C20 C21 H21 . . 120.5 ?
C22 C21 H21 . . 120.5 ?
N5 C22 C21 . . 121.9(10) ?
N5 C22 H22 . . 119.1 ?
C21 C22 H22 . . 119.1 ?

loop_
_geom_bond_atom_site_label_1
_geom_bond_atom_site_label_2
_geom_bond_site_symmetry_2
_geom_bond_distance
_geom_bond_publ_flag
Ru1 N2 . 1.939(7) y
Ru1 N5 . 2.053(8) y
Ru1 N3 . 2.069(8) y
Ru1 N1 . 2.070(9) y
Ru1 N4 . 2.090(8) y
Ru1 Cl1 . 2.406(3) y
P1 F5 . 1.527(10) ?
P1 F6 . 1.532(10) ?
P1 F1 . 1.539(9) ?
P1 F4 . 1.552(8) ?
P1 F3 . 1.565(9) ?
P1 F2 . 1.574(8) ?
N1 C1 . 1.351(12) ?
N1 C5 . 1.370(11) ?
N2 C7 . 1.361(10) ?
N2 C6 . 1.375(10) ?
N3 C12 . 1.326(11) ?
N3 C8 . 1.374(11) ?
N4 C13 . 1.347(12) ?
N4 C17 . 1.355(12) ?
N5 C22 . 1.330(11) ?
N5 C18 . 1.367(12) ?
C1 C2 . 1.340(14) ?
C1 H1 . 0.9300 ?
C2 C3 . 1.380(13) ?
C2 H2 . 0.9300 ?
C3 C4 . 1.365(13) ?
C3 H3 . 0.9300 ?
C4 C5 . 1.376(12) ?
C4 H4 . 0.9300 ?
C5 C6 . 1.484(12) ?
C6 C6 2_656 1.403(17) ?
C7 C7 2_656 1.396(16) ?
C7 C8 . 1.497(12) ?
C8 C9 . 1.358(13) ?
C9 C10 . 1.363(13) ?
C9 H9 . 0.9300 ?
C10 C11 . 1.358(14) ?
C10 H10 . 0.9300 ?
C11 C12 . 1.380(14) ?
C11 H11 . 0.9300 ?
C12 H12 . 0.9300 ?
C13 C14 . 1.331(14) ?
C13 H13 . 0.9300 ?
C14 C15 . 1.379(17) ?
C14 H14 . 0.9300 ?
C15 C16 . 1.374(16) ?
C15 H15 . 0.9300 ?
C16 C17 . 1.399(14) ?
C16 H16 . 0.9300 ?
C17 C18 . 1.462(13) ?
C18 C19 . 1.392(14) ?
C19 C20 . 1.337(14) ?
C19 H19 . 0.9300 ?
C20 C21 . 1.367(14) ?
C20 H20 . 0.9300 ?
C21 C22 . 1.392(13) ?
C21 H21 . 0.9300 ?
C22 H22 . 0.9300 ?

loop_
_geom_hbond_atom_site_label_D
_geom_hbond_atom_site_label_H
_geom_hbond_atom_site_label_A
_geom_hbond_site_symmetry_A
_geom_hbond_distance_DH
_geom_hbond_distance_HA
_geom_hbond_distance_DA
_geom_hbond_angle_DHA
C13 H13 Cl1 . 0.93 2.74 3.362(12) 125
C9 H9 Cl1 6_575 0.93 2.71 3.390(11) 131
C14 H14 F2 6_566 0.93 2.54 3.342(17) 144

loop_
_geom_torsion_atom_site_label_1
_geom_torsion_atom_site_label_2
_geom_torsion_atom_site_label_3
_geom_torsion_atom_site_label_4
_geom_torsion_site_symmetry_1
_geom_torsion_site_symmetry_4
_geom_torsion
C5 N1 C1 C2 . . 1.1(15)
Ru1 N1 C1 C2 . . -165.8(8)
N1 C1 C2 C3 . . 3.3(16)
C1 C2 C3 C4 . . -2.8(16)
C2 C3 C4 C5 . . -2.0(15)
C1 N1 C5 C4 . . -6.2(13)
Ru1 N1 C5 C4 . . 162.7(7)
C1 N1 C5 C6 . . -176.9(8)
Ru1 N1 C5 C6 . . -8.0(9)
C3 C4 C5 N1 . . 6.6(14)
C3 C4 C5 C6 . . 176.5(9)
C7 N2 C6 C6 . 2_656 -13.6(14)
Ru1 N2 C6 C6 . 2_656 170.9(8)
C7 N2 C6 C5 . . 167.0(7)
Ru1 N2 C6 C5 . . -8.6(9)
N1 C5 C6 N2 . . 10.7(11)
C4 C5 C6 N2 . . -159.7(8)
N1 C5 C6 C6 . 2_656 -168.6(11)
C4 C5 C6 C6 . 2_656 20.9(17)
C6 N2 C7 C7 . 2_656 -4.5(14)
Ru1 N2 C7 C7 . 2_656 171.0(8)
C6 N2 C7 C8 . . 171.4(7)
Ru1 N2 C7 C8 . . -13.0(9)
C12 N3 C8 C9 . . -4.8(13)
Ru1 N3 C8 C9 . . 164.6(7)
C12 N3 C8 C7 . . -178.7(8)
Ru1 N3 C8 C7 . . -9.4(9)
N2 C7 C8 C9 . . -159.3(9)
C7 C7 C8 C9 2_656 . 16.1(17)
N2 C7 C8 N3 . . 14.3(10)
C7 C7 C8 N3 2_656 . -170.3(11)
N3 C8 C9 C10 . . 7.8(14)
C7 C8 C9 C10 . . -179.0(9)
C8 C9 C10 C11 . . -5.3(15)
C9 C10 C11 C12 . . -0.1(16)
C8 N3 C12 C11 . . -0.7(14)
Ru1 N3 C12 C11 . . -168.5(8)
C10 C11 C12 N3 . . 3.2(16)
C17 N4 C13 C14 . . -0.7(17)
Ru1 N4 C13 C14 . . 179.2(10)
N4 C13 C14 C15 . . 3(2)
C13 C14 C15 C16 . . -3(2)
C14 C15 C16 C17 . . 0.5(19)
C13 N4 C17 C16 . . -2.0(15)
Ru1 N4 C17 C16 . . 178.1(8)
C13 N4 C17 C18 . . 178.2(9)
Ru1 N4 C17 C18 . . -1.7(11)
C15 C16 C17 N4 . . 2.0(17)
C15 C16 C17 C18 . . -178.2(11)
C22 N5 C18 C19 . . 2.9(14)
Ru1 N5 C18 C19 . . 174.9(8)
C22 N5 C18 C17 . . -177.3(8)
Ru1 N5 C18 C17 . . -5.4(11)
N4 C17 C18 N5 . . 4.6(13)
C16 C17 C18 N5 . . -175.2(10)
N4 C17 C18 C19 . . -175.6(10)
C16 C17 C18 C19 . . 4.5(18)
N5 C18 C19 C20 . . -2.0(17)
C17 C18 C19 C20 . . 178.2(11)
C18 C19 C20 C21 . . 1.2(19)
C19 C20 C21 C22 . . -1.3(18)
C18 N5 C22 C21 . . -3.0(14)
Ru1 N5 C22 C21 . . -174.3(7)
C20 C21 C22 N5 . . 2.3(16)

_cod_database_fobs_code 2242592
